data_7227027
loop_
_publ_author_name
'Zhu, Yujie'
'Guo, Xiaofeng'
'Fan, Zhijin'
'Chen, Lai'
'Ma, Liu Yong'
'Wang, Hai-Xia'
'Wei, Yu'
'Xu, Xuan-Ming'
'Lin, Jianping'
'Bakulev, Vasiliy Alekseevich'

_publ_section_title
;
 Approach to Thiazole Containing Thiazole-Containing Tetrahydropyridines
 via Aza--Rauhut--Currier Reaction and Their Potent Biological Fungicidal
 and Insecticidal Activity
;
_journal_name_full 'RSC Adv.'
_journal_paper_doi 10.1039/C6RA24342H
_journal_year 2016
_chemical_formula_sum 'C23 H30 N3 O2 S'
_chemical_formula_weight 412.56
_chemical_name_systematic
; 
 ? 
;
_space_group_IT_number 2
_symmetry_cell_setting triclinic
_symmetry_space_group_name_Hall '-P 1'
_symmetry_space_group_name_H-M 'P -1'
_atom_sites_solution_hydrogens geom
_atom_sites_solution_primary direct
_atom_sites_solution_secondary difmap
_audit_creation_method SHELXL-97
_audit_update_record
;
2016-07-09 deposited with the CCDC.
2016-11-07 downloaded from the CCDC.
;
_cell_angle_alpha 68.806(8)
_cell_angle_beta 64.658(7)
_cell_angle_gamma 77.909(9)
_cell_formula_units_Z 2
_cell_length_a 10.2590(6)
_cell_length_b 10.6420(8)
_cell_length_c 11.9099(6)
_cell_measurement_reflns_used 3101
_cell_measurement_temperature 113(2)
_cell_measurement_theta_max 27.5
_cell_measurement_theta_min 3.1
_cell_volume 1093.35(14)
_computing_cell_refinement 'CrystalClear-SM Expert 2.1 b42'
_computing_data_collection 'CrystalClear-SM Expert 2.1 b42 (Rigaku, 2015)'
_computing_data_reduction 'CrystalClear-SM Expert 2.1 b42'
_computing_molecular_graphics 'CrystalStructure 4.1'
_computing_publication_material 'CrystalStructure 4.1 (Rigaku, 2014)'
_computing_structure_refinement 'SHELXL-97 (Sheldrick, 1997)'
_computing_structure_solution 'SHELXS-97 (Sheldrick, 1990)'
_diffrn_ambient_temperature 113(2)
_diffrn_detector_area_resol_mean 5.814
_diffrn_measured_fraction_theta_full 0.969
_diffrn_measured_fraction_theta_max 0.969
_diffrn_measurement_device_type 'Rigaku XtaLAB P200'
_diffrn_measurement_method '\w and \f scans'
_diffrn_radiation_monochromator multilayer
_diffrn_radiation_source 'rotating anode'
_diffrn_radiation_type MoK\a
_diffrn_radiation_wavelength 0.71073
_diffrn_reflns_av_R_equivalents 0.0222
_diffrn_reflns_av_sigmaI/netI 0.0232
_diffrn_reflns_limit_h_max 13
_diffrn_reflns_limit_h_min -13
_diffrn_reflns_limit_k_max 14
_diffrn_reflns_limit_k_min -14
_diffrn_reflns_limit_l_max 16
_diffrn_reflns_limit_l_min -16
_diffrn_reflns_number 13155
_diffrn_reflns_theta_full 28.70
_diffrn_reflns_theta_max 28.70
_diffrn_reflns_theta_min 1.99
_diffrn_standards_decay_% 0
_diffrn_standards_interval_count 0
_diffrn_standards_interval_time 0
_diffrn_standards_number 0
_exptl_absorpt_coefficient_mu 0.172
_exptl_absorpt_correction_T_max 0.9797
_exptl_absorpt_correction_T_min 0.9665
_exptl_absorpt_correction_type multi-scan
_exptl_absorpt_process_details 'REQAB (Rigaku, 1998)'
_exptl_crystal_colour Colorless
_exptl_crystal_density_diffrn 1.253
_exptl_crystal_density_method 'not measured'
_exptl_crystal_description Prism
_exptl_crystal_F_000 442
_exptl_crystal_size_max 0.20
_exptl_crystal_size_mid 0.18
_exptl_crystal_size_min 0.12
_refine_diff_density_max 0.851
_refine_diff_density_min -0.734
_refine_diff_density_rms 0.062
_refine_ls_extinction_method none
_refine_ls_goodness_of_fit_ref 1.062
_refine_ls_hydrogen_treatment mixed
_refine_ls_matrix_type full
_refine_ls_number_parameters 284
_refine_ls_number_reflns 5473
_refine_ls_number_restraints 65
_refine_ls_restrained_S_all 1.073
_refine_ls_R_factor_all 0.0535
_refine_ls_R_factor_gt 0.0485
_refine_ls_shift/su_max 0.002
_refine_ls_shift/su_mean 0.000
_refine_ls_structure_factor_coef Fsqd
_refine_ls_weighting_details 'calc w=1/[\s^2^(Fo^2^)+(0.0885P)^2^+0.4298P] where P=(Fo^2^+2Fc^2^)/3'
_refine_ls_weighting_scheme calc
_refine_ls_wR_factor_gt 0.1455
_refine_ls_wR_factor_ref 0.1488
_reflns_number_gt 4726
_reflns_number_total 5473
_reflns_threshold_expression >2sigma(I)
_cod_data_source_file c6ra24342h2.cif
_cod_data_source_block shelx
_cod_depositor_comments
;
The following automatic conversions were performed:

'_symmetry_cell_setting' value 'Triclinic' changed to 'triclinic'
according to
/usr/data/users/saulius/crontab/automatic-downloads/rss-feeds/RSC/lib/dictionaries/cif_core.dic
dictionary named 'cif_core.dic' version 2.4.2 from 2011-04-26.

'_exptl_absorpt_correction_type' value 'MULTI-SCAN' changed to
'multi-scan' according to
/usr/data/users/saulius/crontab/automatic-downloads/rss-feeds/RSC/lib/dictionaries/cif_core.dic
dictionary named 'cif_core.dic' version 2.4.2 from 2011-04-26.

Automatic conversion script
Id: cif_fix_values 4268 2015-11-12 08:31:59Z antanas 
;
_cod_original_cell_volume 1093.35(12)
_cod_original_sg_symbol_H-M P-1
_cod_database_code 7227027

loop_
_symmetry_equiv_pos_as_xyz
'x, y, z'
'-x, -y, -z'

loop_
_atom_site_label
_atom_site_type_symbol
_atom_site_fract_x
_atom_site_fract_y
_atom_site_fract_z
_atom_site_U_iso_or_equiv
_atom_site_adp_type
_atom_site_occupancy
_atom_site_symmetry_multiplicity
_atom_site_calc_flag
_atom_site_refinement_flags
_atom_site_disorder_assembly
_atom_site_disorder_group
S1 S -0.03813(4) 0.88589(4) 0.31378(5) 0.03415(14) Uani 1 1 d . . .
O1 O 0.41149(14) 0.71292(14) 0.39670(12) 0.0374(3) Uani 1 1 d . A .
O2 O 0.82449(12) 0.57845(12) -0.52479(10) 0.0271(2) Uani 1 1 d . . .
N1 N -0.17761(14) 1.36540(14) 0.07045(15) 0.0294(3) Uani 1 1 d D . .
N2 N 0.20769(13) 0.95281(13) 0.12854(13) 0.0244(3) Uani 1 1 d . . .
N3 N 0.66311(13) 0.66025(13) 0.01884(12) 0.0214(3) Uani 1 1 d . . .
C1 C -0.14800(17) 1.34288(16) 0.18613(19) 0.0310(4) Uani 1 1 d . . .
H1A H -0.2354 1.3700 0.2539 0.037 Uiso 1 1 calc R . .
H1B H -0.0694 1.3992 0.1632 0.037 Uiso 1 1 calc R . .
C2 C -0.10407(17) 1.19501(16) 0.23950(18) 0.0291(3) Uani 1 1 d . . .
H2A H -0.1863 1.1396 0.2706 0.035 Uiso 1 1 calc R . .
H2B H -0.0791 1.1823 0.3147 0.035 Uiso 1 1 calc R . .
C3 C 0.02579(16) 1.14787(15) 0.13434(17) 0.0261(3) Uani 1 1 d . . .
H3A H 0.1073 1.2041 0.1071 0.031 Uiso 1 1 calc R . .
C4 C -0.00991(17) 1.17682(16) 0.01418(17) 0.0279(3) Uani 1 1 d . . .
H4A H 0.0752 1.1507 -0.0560 0.033 Uiso 1 1 calc R . .
H4B H -0.0907 1.1230 0.0373 0.033 Uiso 1 1 calc R . .
C5 C -0.05179(17) 1.32648(16) -0.03350(18) 0.0303(3) Uani 1 1 d . . .
H5A H 0.0303 1.3800 -0.0594 0.036 Uiso 1 1 calc R . .
H5B H -0.0750 1.3456 -0.1109 0.036 Uiso 1 1 calc R . .
C6 C 0.07629(16) 1.00288(15) 0.18166(16) 0.0250(3) Uani 1 1 d . . .
C7 C 0.10143(17) 0.76343(16) 0.29575(17) 0.0294(3) Uani 1 1 d . . .
H7A H 0.1208 0.7261 0.3767 0.035 Uiso 1 1 calc R . .
H7B H 0.0741 0.6889 0.2806 0.035 Uiso 1 1 calc R . .
C8 C 0.22195(16) 0.81625(15) 0.19379(15) 0.0232(3) Uani 1 1 d . . .
C9 C 0.36580(15) 0.73788(15) 0.15316(15) 0.0218(3) Uani 1 1 d . . .
H9A H 0.3538 0.6426 0.2120 0.026 Uiso 1 1 calc R . .
C10 C 0.41970(15) 0.73583(15) 0.01257(14) 0.0213(3) Uani 1 1 d . . .
H10A H 0.3585 0.6785 0.0082 0.026 Uiso 1 1 calc R . .
H10B H 0.4091 0.8286 -0.0443 0.026 Uiso 1 1 calc R . .
C11 C 0.57603(14) 0.68294(13) -0.03869(14) 0.0184(3) Uani 1 1 d . . .
C12 C 0.61756(16) 0.69432(16) 0.13916(15) 0.0240(3) Uani 1 1 d . . .
H12A H 0.6991 0.7332 0.1361 0.029 Uiso 1 1 calc R . .
H12B H 0.5964 0.6100 0.2137 0.029 Uiso 1 1 calc R . .
C13 C 0.48435(16) 0.79428(15) 0.16473(15) 0.0234(3) Uani 1 1 d . A .
H13A H 0.5089 0.8842 0.0969 0.028 Uiso 1 1 calc R . .
C14 C 0.43661(17) 0.80927(17) 0.29911(16) 0.0283(3) Uani 1 1 d D . .
C15 C 0.4145(9) 0.9564(7) 0.2982(7) 0.0360(15) Uani 0.50 1 d PDU A 1
H15A H 0.3244 0.9986 0.2850 0.043 Uiso 0.50 1 calc PR A 1
H15B H 0.4964 1.0080 0.2260 0.043 Uiso 0.50 1 calc PR A 1
C16 C 0.4049(11) 0.9583(10) 0.4315(8) 0.085(3) Uani 0.50 1 d PDU A 1
H16A H 0.3895 1.0518 0.4331 0.128 Uiso 0.50 1 calc PR A 1
H16B H 0.4952 0.9178 0.4430 0.128 Uiso 0.50 1 calc PR A 1
H16C H 0.3241 0.9064 0.5023 0.128 Uiso 0.50 1 calc PR A 1
C15' C 0.4413(13) 0.9468(9) 0.3053(10) 0.062(3) Uani 0.50 1 d PDU A 2
H15C H 0.4218 1.0162 0.2314 0.075 Uiso 0.50 1 calc PR A 2
H15D H 0.5399 0.9573 0.2949 0.075 Uiso 0.50 1 calc PR A 2
C16' C 0.3320(8) 0.9720(8) 0.4336(6) 0.0629(18) Uani 0.50 1 d PDU A 2
H16D H 0.3391 1.0636 0.4307 0.094 Uiso 0.50 1 calc PR A 2
H16E H 0.3533 0.9063 0.5071 0.094 Uiso 0.50 1 calc PR A 2
H16F H 0.2340 0.9622 0.4446 0.094 Uiso 0.50 1 calc PR A 2
C17 C 0.63457(14) 0.65598(14) -0.16675(14) 0.0186(3) Uani 1 1 d . . .
C18 C 0.78398(15) 0.62699(15) -0.22679(14) 0.0216(3) Uani 1 1 d . . .
H18A H 0.8452 0.6241 -0.1844 0.026 Uiso 1 1 calc R . .
C19 C 0.84370(15) 0.60269(16) -0.34548(15) 0.0234(3) Uani 1 1 d . . .
H19A H 0.9449 0.5832 -0.3842 0.028 Uiso 1 1 calc R . .
C20 C 0.75445(15) 0.60688(15) -0.40872(14) 0.0210(3) Uani 1 1 d . . .
C21 C 0.60657(15) 0.63706(15) -0.35315(15) 0.0218(3) Uani 1 1 d . . .
H21A H 0.5462 0.6414 -0.3968 0.026 Uiso 1 1 calc R . .
C22 C 0.54758(15) 0.66105(15) -0.23221(14) 0.0209(3) Uani 1 1 d . . .
H22A H 0.4465 0.6812 -0.1939 0.025 Uiso 1 1 calc R . .
C23 C 0.74094(19) 0.5904(2) -0.59883(17) 0.0337(4) Uani 1 1 d . . .
H23A H 0.8033 0.5677 -0.6791 0.051 Uiso 1 1 calc R . .
H23B H 0.6994 0.6833 -0.6211 0.051 Uiso 1 1 calc R . .
H23C H 0.6630 0.5284 -0.5469 0.051 Uiso 1 1 calc R . .
H1 H -0.205(3) 1.4524(12) 0.040(2) 0.050(7) Uiso 1 1 d D . .

loop_
_atom_site_aniso_label
_atom_site_aniso_U_11
_atom_site_aniso_U_22
_atom_site_aniso_U_33
_atom_site_aniso_U_23
_atom_site_aniso_U_13
_atom_site_aniso_U_12
S1 0.0189(2) 0.0222(2) 0.0430(3) -0.00757(17) 0.00096(17) 0.00265(14)
O1 0.0379(7) 0.0417(7) 0.0319(7) -0.0155(6) -0.0103(5) -0.0008(6)
O2 0.0226(5) 0.0396(6) 0.0203(5) -0.0131(5) -0.0063(4) -0.0016(4)
N1 0.0207(6) 0.0229(6) 0.0466(9) -0.0133(6) -0.0157(6) 0.0052(5)
N2 0.0176(6) 0.0218(6) 0.0307(7) -0.0087(5) -0.0077(5) 0.0021(4)
N3 0.0171(5) 0.0250(6) 0.0228(6) -0.0104(5) -0.0080(5) 0.0031(4)
C1 0.0234(7) 0.0231(7) 0.0535(11) -0.0192(7) -0.0187(7) 0.0065(6)
C2 0.0233(7) 0.0231(7) 0.0402(9) -0.0140(7) -0.0109(7) 0.0046(6)
C3 0.0180(6) 0.0193(7) 0.0388(9) -0.0094(6) -0.0098(6) 0.0009(5)
C4 0.0225(7) 0.0219(7) 0.0374(9) -0.0109(6) -0.0097(6) 0.0016(5)
C5 0.0237(7) 0.0232(7) 0.0402(9) -0.0074(6) -0.0128(7) 0.0026(6)
C6 0.0178(6) 0.0207(7) 0.0335(8) -0.0092(6) -0.0073(6) 0.0007(5)
C7 0.0236(7) 0.0225(7) 0.0336(9) -0.0091(6) -0.0056(6) 0.0041(6)
C8 0.0186(6) 0.0217(7) 0.0282(7) -0.0096(6) -0.0086(6) 0.0034(5)
C9 0.0174(6) 0.0204(6) 0.0252(7) -0.0080(5) -0.0069(5) 0.0029(5)
C10 0.0147(6) 0.0246(7) 0.0239(7) -0.0089(6) -0.0076(5) 0.0030(5)
C11 0.0147(6) 0.0171(6) 0.0212(7) -0.0053(5) -0.0063(5) 0.0007(5)
C12 0.0188(6) 0.0320(8) 0.0238(7) -0.0130(6) -0.0097(6) 0.0041(6)
C13 0.0207(6) 0.0225(7) 0.0264(7) -0.0093(6) -0.0080(6) 0.0007(5)
C14 0.0222(7) 0.0349(8) 0.0295(8) -0.0167(7) -0.0071(6) 0.0008(6)
C15 0.047(3) 0.028(2) 0.032(2) -0.019(2) -0.003(2) -0.0099(19)
C16 0.130(6) 0.056(4) 0.066(4) -0.027(3) -0.025(4) -0.012(5)
C15' 0.090(5) 0.047(3) 0.053(3) -0.019(3) -0.031(3) 0.003(3)
C16' 0.091(4) 0.043(3) 0.036(2) -0.025(2) 0.004(3) -0.009(3)
C17 0.0153(6) 0.0185(6) 0.0206(7) -0.0053(5) -0.0068(5) 0.0002(5)
C18 0.0153(6) 0.0277(7) 0.0224(7) -0.0087(6) -0.0081(5) 0.0008(5)
C19 0.0152(6) 0.0302(7) 0.0230(7) -0.0094(6) -0.0055(5) 0.0005(5)
C20 0.0202(6) 0.0217(6) 0.0187(7) -0.0051(5) -0.0058(5) -0.0023(5)
C21 0.0193(6) 0.0242(7) 0.0237(7) -0.0073(6) -0.0103(5) -0.0009(5)
C22 0.0152(6) 0.0231(7) 0.0239(7) -0.0077(5) -0.0076(5) 0.0010(5)
C23 0.0334(8) 0.0499(10) 0.0240(8) -0.0151(7) -0.0124(7) -0.0054(7)

loop_
_atom_type_symbol
_atom_type_description
_atom_type_scat_dispersion_real
_atom_type_scat_dispersion_imag
_atom_type_scat_source
C C 0.0033 0.0016 'International Tables Vol C Tables 4.2.6.8 and 6.1.1.4'
H H 0.0000 0.0000 'International Tables Vol C Tables 4.2.6.8 and 6.1.1.4'
N N 0.0061 0.0033 'International Tables Vol C Tables 4.2.6.8 and 6.1.1.4'
O O 0.0106 0.0060 'International Tables Vol C Tables 4.2.6.8 and 6.1.1.4'
S S 0.1246 0.1234 'International Tables Vol C Tables 4.2.6.8 and 6.1.1.4'

loop_
_geom_angle_atom_site_label_1
_geom_angle_atom_site_label_2
_geom_angle_atom_site_label_3
_geom_angle
C7 S1 C6 89.59(7)
C20 O2 C23 117.53(12)
C1 N1 C5 112.04(13)
C1 N1 H1 110.5(16)
C5 N1 H1 109.2(16)
C6 N2 C8 110.77(13)
C11 N3 C12 120.30(12)
N1 C1 C2 110.46(13)
N1 C1 H1A 109.6
C2 C1 H1A 109.6
N1 C1 H1B 109.6
C2 C1 H1B 109.6
H1A C1 H1B 108.1
C1 C2 C3 110.80(14)
C1 C2 H2A 109.5
C3 C2 H2A 109.5
C1 C2 H2B 109.5
C3 C2 H2B 109.5
H2A C2 H2B 108.1
C6 C3 C2 113.44(14)
C6 C3 C4 112.01(13)
C2 C3 C4 109.24(13)
C6 C3 H3A 107.3
C2 C3 H3A 107.3
C4 C3 H3A 107.3
C5 C4 C3 109.39(13)
C5 C4 H4A 109.8
C3 C4 H4A 109.8
C5 C4 H4B 109.8
C3 C4 H4B 109.8
H4A C4 H4B 108.2
N1 C5 C4 109.86(14)
N1 C5 H5A 109.7
C4 C5 H5A 109.7
N1 C5 H5B 109.7
C4 C5 H5B 109.7
H5A C5 H5B 108.2
N2 C6 C3 124.03(14)
N2 C6 S1 114.06(11)
C3 C6 S1 121.91(11)
C8 C7 S1 110.13(12)
C8 C7 H7A 109.6
S1 C7 H7A 109.6
C8 C7 H7B 109.6
S1 C7 H7B 109.6
H7A C7 H7B 108.1
C7 C8 N2 115.45(13)
C7 C8 C9 124.17(14)
N2 C8 C9 120.34(13)
C8 C9 C10 112.38(12)
C8 C9 C13 112.54(12)
C10 C9 C13 107.58(12)
C8 C9 H9A 108.1
C10 C9 H9A 108.1
C13 C9 H9A 108.1
C11 C10 C9 112.88(12)
C11 C10 H10A 109.0
C9 C10 H10A 109.0
C11 C10 H10B 109.0
C9 C10 H10B 109.0
H10A C10 H10B 107.8
N3 C11 C17 117.01(12)
N3 C11 C10 125.08(13)
C17 C11 C10 117.91(12)
N3 C12 C13 114.89(12)
N3 C12 H12A 108.5
C13 C12 H12A 108.5
N3 C12 H12B 108.5
C13 C12 H12B 108.5
H12A C12 H12B 107.5
C14 C13 C12 110.17(12)
C14 C13 C9 111.56(12)
C12 C13 C9 106.85(12)
C14 C13 H13A 109.4
C12 C13 H13A 109.4
C9 C13 H13A 109.4
O1 C14 C15' 120.1(4)
O1 C14 C13 122.00(15)
C15' C14 C13 117.3(4)
O1 C14 C15 124.4(3)
C15' C14 C15 11.6(8)
C13 C14 C15 113.5(3)
C14 C15 C16 108.3(6)
C14 C15 H15A 110.0
C16 C15 H15A 110.0
C14 C15 H15B 110.0
C16 C15 H15B 110.0
H15A C15 H15B 108.4
C15 C16 H16A 109.5
C15 C16 H16B 109.5
H16A C16 H16B 109.5
C15 C16 H16C 109.5
H16A C16 H16C 109.5
H16B C16 H16C 109.5
C14 C15' C16' 113.5(7)
C14 C15' H15C 108.9
C16' C15' H15C 108.9
C14 C15' H15D 108.9
C16' C15' H15D 108.9
H15C C15' H15D 107.7
C15' C16' H16D 109.5
C15' C16' H16E 109.5
H16D C16' H16E 109.5
C15' C16' H16F 109.5
H16D C16' H16F 109.5
H16E C16' H16F 109.5
C22 C17 C18 117.82(13)
C22 C17 C11 122.84(12)
C18 C17 C11 119.32(12)
C19 C18 C17 121.65(13)
C19 C18 H18A 119.2
C17 C18 H18A 119.2
C18 C19 C20 119.60(13)
C18 C19 H19A 120.2
C20 C19 H19A 120.2
O2 C20 C21 124.85(13)
O2 C20 C19 114.81(12)
C21 C20 C19 120.33(13)
C20 C21 C22 119.31(13)
C20 C21 H21A 120.3
C22 C21 H21A 120.3
C17 C22 C21 121.28(13)
C17 C22 H22A 119.4
C21 C22 H22A 119.4
O2 C23 H23A 109.5
O2 C23 H23B 109.5
H23A C23 H23B 109.5
O2 C23 H23C 109.5
H23A C23 H23C 109.5
H23B C23 H23C 109.5

loop_
_geom_bond_atom_site_label_1
_geom_bond_atom_site_label_2
_geom_bond_distance
S1 C7 1.7182(16)
S1 C6 1.7374(16)
O1 C14 1.209(2)
O2 C20 1.3711(17)
O2 C23 1.4314(19)
N1 C1 1.462(2)
N1 C5 1.466(2)
N1 H1 0.896(10)
N2 C6 1.3093(18)
N2 C8 1.3889(19)
N3 C11 1.2805(18)
N3 C12 1.4611(18)
C1 C2 1.519(2)
C1 H1A 0.9900
C1 H1B 0.9900
C2 C3 1.530(2)
C2 H2A 0.9900
C2 H2B 0.9900
C3 C6 1.501(2)
C3 C4 1.536(2)
C3 H3A 1.0000
C4 C5 1.521(2)
C4 H4A 0.9900
C4 H4B 0.9900
C5 H5A 0.9900
C5 H5B 0.9900
C7 C8 1.353(2)
C7 H7A 0.9900
C7 H7B 0.9900
C8 C9 1.5074(19)
C9 C10 1.529(2)
C9 C13 1.539(2)
C9 H9A 1.0000
C10 C11 1.5146(18)
C10 H10A 0.9900
C10 H10B 0.9900
C11 C17 1.4930(19)
C12 C13 1.537(2)
C12 H12A 0.9900
C12 H12B 0.9900
C13 C14 1.519(2)
C13 H13A 1.0000
C14 C15' 1.503(8)
C14 C15 1.531(6)
C15 C16 1.556(8)
C15 H15A 0.9900
C15 H15B 0.9900
C16 H16A 0.9800
C16 H16B 0.9800
C16 H16C 0.9800
C15' C16' 1.538(8)
C15' H15C 0.9900
C15' H15D 0.9900
C16' H16D 0.9800
C16' H16E 0.9800
C16' H16F 0.9800
C17 C22 1.3972(19)
C17 C18 1.4068(18)
C18 C19 1.377(2)
C18 H18A 0.9500
C19 C20 1.399(2)
C19 H19A 0.9500
C20 C21 1.390(2)
C21 C22 1.400(2)
C21 H21A 0.9500
C22 H22A 0.9500
C23 H23A 0.9800
C23 H23B 0.9800
C23 H23C 0.9800

loop_
_geom_hbond_atom_site_label_D
_geom_hbond_atom_site_label_H
_geom_hbond_atom_site_label_A
_geom_hbond_distance_DH
_geom_hbond_distance_HA
_geom_hbond_distance_DA
_geom_hbond_angle_DHA
_geom_hbond_site_symmetry_A
N1 H1 N3 0.896(10) 2.328(12) 3.1955(18) 163(2) 1_465

loop_
_geom_torsion_atom_site_label_1
_geom_torsion_atom_site_label_2
_geom_torsion_atom_site_label_3
_geom_torsion_atom_site_label_4
_geom_torsion
C5 N1 C1 C2 -59.02(18)
N1 C1 C2 C3 56.00(18)
C1 C2 C3 C6 178.99(13)
C1 C2 C3 C4 -55.28(17)
C6 C3 C4 C5 -176.73(13)
C2 C3 C4 C5 56.72(16)
C1 N1 C5 C4 61.00(17)
C3 C4 C5 N1 -59.29(17)
C8 N2 C6 C3 179.81(14)
C8 N2 C6 S1 -0.44(18)
C2 C3 C6 N2 -156.04(16)
C4 C3 C6 N2 79.72(19)
C2 C3 C6 S1 24.24(19)
C4 C3 C6 S1 -100.01(15)
C7 S1 C6 N2 0.50(14)
C7 S1 C6 C3 -179.75(15)
C6 S1 C7 C8 -0.40(14)
S1 C7 C8 N2 0.25(19)
S1 C7 C8 C9 177.95(12)
C6 N2 C8 C7 0.1(2)
C6 N2 C8 C9 -177.67(14)
C7 C8 C9 C10 121.07(17)
N2 C8 C9 C10 -61.33(18)
C7 C8 C9 C13 -117.28(18)
N2 C8 C9 C13 60.32(18)
C8 C9 C10 C11 168.25(12)
C13 C9 C10 C11 43.82(16)
C12 N3 C11 C17 175.06(13)
C12 N3 C11 C10 -4.4(2)
C9 C10 C11 N3 -9.8(2)
C9 C10 C11 C17 170.78(12)
C11 N3 C12 C13 -18.0(2)
N3 C12 C13 C14 173.34(13)
N3 C12 C13 C9 51.99(17)
C8 C9 C13 C14 51.81(17)
C10 C9 C13 C14 176.14(12)
C8 C9 C13 C12 172.27(12)
C10 C9 C13 C12 -63.40(15)
C12 C13 C14 O1 -54.1(2)
C9 C13 C14 O1 64.4(2)
C12 C13 C14 C15' 117.6(6)
C9 C13 C14 C15' -123.9(6)
C12 C13 C14 C15 129.8(4)
C9 C13 C14 C15 -111.7(4)
O1 C14 C15 C16 18.2(8)
C15' C14 C15 C16 -54(3)
C13 C14 C15 C16 -165.8(5)
O1 C14 C15' C16' -35.0(11)
C13 C14 C15' C16' 153.1(7)
C15 C14 C15' C16' 80(3)
N3 C11 C17 C22 172.23(14)
C10 C11 C17 C22 -8.3(2)
N3 C11 C17 C18 -9.2(2)
C10 C11 C17 C18 170.26(13)
C22 C17 C18 C19 -0.7(2)
C11 C17 C18 C19 -179.36(13)
C17 C18 C19 C20 0.1(2)
C23 O2 C20 C21 4.8(2)
C23 O2 C20 C19 -175.69(14)
C18 C19 C20 O2 -178.70(14)
C18 C19 C20 C21 0.8(2)
O2 C20 C21 C22 178.43(13)
C19 C20 C21 C22 -1.0(2)
C18 C17 C22 C21 0.5(2)
C11 C17 C22 C21 179.08(13)
C20 C21 C22 C17 0.4(2)
